data_2240509
loop_
_publ_author_name
'Jeyaseelan, S.'
'Sowmya, B. R.'
'Venkateshappa, G.'
'Raghavendra Kumar, P.'
'Palakshamurthy, B. S.'

_publ_section_title
;
 Crystal structure of 1-benzylsulfonyl-1,2,3,4-tetrahydroquinoline
;
_journal_coeditor_code HB7377
_journal_issue 4
_journal_name_full 'Acta Crystallographica Section E'
_journal_page_first o249
_journal_page_last o250
_journal_paper_doi 10.1107/S2056989015004727
_journal_volume 71
_journal_year 2015
_chemical_formula_iupac 'C16 H17 N O2 S'
_chemical_formula_moiety 'C16 H17 N O2 S'
_chemical_formula_sum 'C16 H17 N O2 S'
_chemical_formula_weight 287.36
_chemical_melting_point 514
_chemical_name_systematic
;
1-Benzylsulfonyl-1,2,3,4-tetrahydroquinoline
;
_space_group_crystal_system monoclinic
_space_group_IT_number 14
_space_group_name_Hall '-P 2yn'
_space_group_name_H-M_alt 'P 1 21/n 1'
_symmetry_space_group_name_Hall '-P 2yn'
_symmetry_space_group_name_H-M 'P 1 21/n 1'
_atom_sites_solution_hydrogens geom
_atom_sites_solution_primary direct
_atom_sites_solution_secondary difmap
_audit_creation_method SHELXL-2014/7
_cell_angle_alpha 90
_cell_angle_beta 110.2430(10)
_cell_angle_gamma 90
_cell_formula_units_Z 4
_cell_length_a 13.5690(5)
_cell_length_b 6.7128(2)
_cell_length_c 16.8317(6)
_cell_measurement_reflns_used 2529
_cell_measurement_temperature 295(2)
_cell_measurement_theta_max 25
_cell_measurement_theta_min 1.7
_cell_volume 1438.44(9)
_computing_cell_refinement
;
SAINT (Bruker, 2013)
;
_computing_data_collection
;
APEX2 (Bruker, 2013)
;
_computing_data_reduction
;
SAINT (Bruker, 2013)
;
_computing_molecular_graphics
;
Mercury (Macrae <i>et al.</i>,  2008)
;
_computing_publication_material
;
SHELXL2014 (Sheldrick, 2015)
;
_computing_structure_refinement
;
SHELXL2014 (Sheldrick, 2015)
;
_computing_structure_solution
;
SHELXS97 (Sheldrick, 2008)
;
_diffrn_ambient_temperature 295(2)
_diffrn_detector_area_resol_mean 1.90
_diffrn_measured_fraction_theta_full 1.000
_diffrn_measured_fraction_theta_max 1.000
_diffrn_measurement_device_type 'Bruker APEXII CCD'
_diffrn_measurement_method 'phi and \w scans'
_diffrn_radiation_monochromator Graphite
_diffrn_radiation_type MoK\a
_diffrn_radiation_wavelength 0.71073
_diffrn_reflns_av_R_equivalents 0.0505
_diffrn_reflns_limit_h_max 16
_diffrn_reflns_limit_h_min -16
_diffrn_reflns_limit_k_max 7
_diffrn_reflns_limit_k_min -7
_diffrn_reflns_limit_l_max 20
_diffrn_reflns_limit_l_min -19
_diffrn_reflns_number 19601
_diffrn_reflns_theta_full 24.988
_diffrn_reflns_theta_max 24.988
_diffrn_reflns_theta_min 1.672
_exptl_absorpt_coefficient_mu 0.226
_exptl_absorpt_correction_T_max 0.960
_exptl_absorpt_correction_T_min 0.947
_exptl_absorpt_correction_type multi-scan
_exptl_absorpt_process_details
;
(SADABS; Bruker, 2013)
;
_exptl_crystal_colour colourless
_exptl_crystal_density_diffrn 1.327
_exptl_crystal_description prism
_exptl_crystal_F_000 608
_exptl_crystal_size_max 0.24
_exptl_crystal_size_mid 0.20
_exptl_crystal_size_min 0.18
_refine_diff_density_max 0.148
_refine_diff_density_min -0.381
_refine_ls_extinction_method none
_refine_ls_goodness_of_fit_ref 1.081
_refine_ls_hydrogen_treatment constr
_refine_ls_matrix_type full
_refine_ls_number_constraints 0
_refine_ls_number_parameters 181
_refine_ls_number_reflns 2529
_refine_ls_number_restraints 0
_refine_ls_restrained_S_all 1.081
_refine_ls_R_factor_all 0.0403
_refine_ls_R_factor_gt 0.0361
_refine_ls_shift/su_max 0.000
_refine_ls_shift/su_mean 0.000
_refine_ls_structure_factor_coef Fsqd
_refine_ls_weighting_details 'w=1/[\s^2^(Fo^2^)+(0.0563P)^2^+0.3073P] where P=(Fo^2^+2Fc^2^)/3'
_refine_ls_weighting_scheme calc
_refine_ls_wR_factor_gt 0.0981
_refine_ls_wR_factor_ref 0.1013
_reflns_number_gt 2264
_reflns_number_total 2529
_reflns_threshold_expression I>2\s(I)
_cod_data_source_file hb7377sup1.cif
_cod_data_source_block I
_cod_database_code 2240509
_cod_database_fobs_code 2240509
_shelx_space_group_comment
;
The symmetry employed for this shelxl refinement is uniquely defined
by the following loop, which should always be used as a source of
symmetry information in preference to the above space-group names.
They are only intended as comments.
;
_shelx_estimated_absorpt_t_min 0.948
_shelx_estimated_absorpt_t_max 0.961

loop_
_space_group_symop_operation_xyz
'x, y, z'
'-x+1/2, y+1/2, -z+1/2'
'-x, -y, -z'
'x-1/2, -y-1/2, z-1/2'

loop_
_atom_site_type_symbol
_atom_site_label
_atom_site_fract_x
_atom_site_fract_y
_atom_site_fract_z
_atom_site_U_iso_or_equiv
_atom_site_adp_type
_atom_site_calc_flag
_atom_site_occupancy
S S1 0.36706(3) 0.52581(6) 0.20696(2) 0.04077(16) Uani d 1
N N1 0.47088(9) 0.40403(18) 0.20485(8) 0.0377(3) Uani d 1
O O1 0.37882(9) 0.73063(17) 0.18920(8) 0.0515(3) Uani d 1
C C11 0.47391(11) 0.5739(2) 0.37732(10) 0.0395(4) Uani d 1
C C1 0.60202(12) 0.6674(2) 0.22242(10) 0.0419(4) Uani d 1
H H1 0.5827 0.7225 0.2656 0.050 Uiso calc 1
O O2 0.27373(9) 0.4236(2) 0.15618(8) 0.0634(4) Uani d 1
C C6 0.55139(11) 0.4980(2) 0.18039(9) 0.0334(3) Uani d 1
C C12 0.55291(13) 0.4389(3) 0.41491(11) 0.0488(4) Uani d 1
H H12 0.5430 0.3051 0.3999 0.059 Uiso calc 1
C C5 0.58183(13) 0.4084(2) 0.11812(10) 0.0448(4) Uani d 1
C C10 0.37241(13) 0.5045(3) 0.31416(11) 0.0477(4) Uani d 1
H H10A 0.3155 0.5818 0.3211 0.057 Uiso calc 1
H H10B 0.3615 0.3662 0.3257 0.057 Uiso calc 1
C C9 0.46039(15) 0.1865(2) 0.19022(11) 0.0516(4) Uani d 1
H H9A 0.4017 0.1368 0.2047 0.062 Uiso calc 1
H H9B 0.5236 0.1200 0.2260 0.062 Uiso calc 1
C C16 0.49091(15) 0.7733(3) 0.40037(12) 0.0547(4) Uani d 1
H H16 0.4387 0.8669 0.3758 0.066 Uiso calc 1
C C2 0.68073(13) 0.7538(3) 0.20020(13) 0.0555(5) Uani d 1
H H2 0.7137 0.8689 0.2275 0.067 Uiso calc 1
C C3 0.71051(15) 0.6695(3) 0.13749(14) 0.0679(6) Uani d 1
H H3 0.7633 0.7280 0.1221 0.081 Uiso calc 1
C C13 0.64626(15) 0.4993(3) 0.47439(12) 0.0632(5) Uani d 1
H H13 0.6984 0.4061 0.4996 0.076 Uiso calc 1
C C14 0.66280(15) 0.6951(4) 0.49666(12) 0.0646(6) Uani d 1
H H14 0.7262 0.7354 0.5366 0.078 Uiso calc 1
C C7 0.53441(17) 0.2149(3) 0.07532(12) 0.0625(5) Uani d 1
H H7A 0.5113 0.2333 0.0145 0.075 Uiso calc 1
H H7B 0.5885 0.1131 0.0903 0.075 Uiso calc 1
C C4 0.66236(16) 0.4995(3) 0.09785(14) 0.0634(5) Uani d 1
H H4 0.6840 0.4431 0.0562 0.076 Uiso calc 1
C C8 0.44285(18) 0.1420(3) 0.09850(13) 0.0667(6) Uani d 1
H H8A 0.4346 -0.0005 0.0888 0.080 Uiso calc 1
H H8B 0.3789 0.2067 0.0629 0.080 Uiso calc 1
C C15 0.58539(18) 0.8325(3) 0.45973(13) 0.0654(5) Uani d 1
H H15 0.5966 0.9662 0.4747 0.079 Uiso calc 1

loop_
_atom_site_aniso_label
_atom_site_aniso_U_11
_atom_site_aniso_U_22
_atom_site_aniso_U_33
_atom_site_aniso_U_12
_atom_site_aniso_U_13
_atom_site_aniso_U_23
S1 0.0284(2) 0.0475(3) 0.0419(3) -0.00260(14) 0.00645(17) 0.00823(16)
N1 0.0394(7) 0.0304(6) 0.0437(7) -0.0068(5) 0.0147(5) -0.0008(5)
O1 0.0455(7) 0.0438(7) 0.0627(7) 0.0085(5) 0.0155(6) 0.0154(5)
C11 0.0358(8) 0.0506(9) 0.0373(8) 0.0036(7) 0.0193(6) 0.0022(7)
C1 0.0376(8) 0.0386(8) 0.0478(9) -0.0041(6) 0.0127(7) -0.0021(7)
O2 0.0352(6) 0.0850(9) 0.0578(8) -0.0170(6) 0.0004(5) 0.0074(7)
C6 0.0308(7) 0.0326(7) 0.0349(8) -0.0002(5) 0.0088(6) 0.0035(6)
C12 0.0503(10) 0.0531(10) 0.0431(9) 0.0111(8) 0.0165(8) -0.0011(7)
C5 0.0502(9) 0.0451(9) 0.0392(8) 0.0065(7) 0.0157(7) 0.0047(7)
C10 0.0347(8) 0.0621(10) 0.0496(10) 0.0006(7) 0.0187(7) 0.0069(8)
C9 0.0659(11) 0.0311(8) 0.0573(10) -0.0103(7) 0.0205(9) 0.0010(7)
C16 0.0605(11) 0.0515(10) 0.0575(11) 0.0093(8) 0.0272(9) 0.0028(8)
C2 0.0405(9) 0.0500(10) 0.0697(12) -0.0115(7) 0.0108(8) 0.0085(9)
C3 0.0477(10) 0.0809(14) 0.0836(14) -0.0053(10) 0.0336(10) 0.0238(12)
C13 0.0463(10) 0.0953(16) 0.0442(10) 0.0197(10) 0.0107(8) 0.0000(10)
C14 0.0509(10) 0.1025(17) 0.0424(10) -0.0162(11) 0.0185(8) -0.0123(10)
C7 0.0889(14) 0.0505(10) 0.0481(10) 0.0043(10) 0.0236(10) -0.0111(8)
C4 0.0630(12) 0.0794(14) 0.0605(12) 0.0072(10) 0.0375(10) 0.0079(10)
C8 0.0895(15) 0.0432(10) 0.0611(12) -0.0192(10) 0.0180(10) -0.0149(9)
C15 0.0842(14) 0.0607(12) 0.0607(12) -0.0209(11) 0.0368(11) -0.0156(10)

loop_
_atom_type_symbol
_atom_type_description
_atom_type_scat_dispersion_real
_atom_type_scat_dispersion_imag
_atom_type_scat_source
C C 0.0033 0.0016 'International Tables Vol C Tables 4.2.6.8 and 6.1.1.4'
H H 0.0000 0.0000 'International Tables Vol C Tables 4.2.6.8 and 6.1.1.4'
N N 0.0061 0.0033 'International Tables Vol C Tables 4.2.6.8 and 6.1.1.4'
O O 0.0106 0.0060 'International Tables Vol C Tables 4.2.6.8 and 6.1.1.4'
S S 0.1246 0.1234 'International Tables Vol C Tables 4.2.6.8 and 6.1.1.4'

loop_
_geom_angle_atom_site_label_1
_geom_angle_atom_site_label_2
_geom_angle_atom_site_label_3
_geom_angle
O1 S1 O2 118.41(8)
O1 S1 N1 108.44(7)
O2 S1 N1 109.67(8)
O1 S1 C10 108.68(8)
O2 S1 C10 106.42(8)
N1 S1 C10 104.30(7)
C6 N1 C9 115.08(12)
C6 N1 S1 122.03(10)
C9 N1 S1 117.50(10)
C12 C11 C16 118.48(16)
C12 C11 C10 120.05(15)
C16 C11 C10 121.46(15)
C2 C1 C6 120.02(16)
C2 C1 H1 120.0
C6 C1 H1 120.0
C1 C6 C5 120.99(14)
C1 C6 N1 120.25(13)
C5 C6 N1 118.62(13)
C13 C12 C11 120.92(17)
C13 C12 H12 119.5
C11 C12 H12 119.5
C6 C5 C4 117.24(16)
C6 C5 C7 122.76(15)
C4 C5 C7 119.95(16)
C11 C10 S1 113.53(11)
C11 C10 H10A 108.9
S1 C10 H10A 108.9
C11 C10 H10B 108.9
S1 C10 H10B 108.9
H10A C10 H10B 107.7
N1 C9 C8 109.76(14)
N1 C9 H9A 109.7
C8 C9 H9A 109.7
N1 C9 H9B 109.7
C8 C9 H9B 109.7
H9A C9 H9B 108.2
C15 C16 C11 120.08(18)
C15 C16 H16 120.0
C11 C16 H16 120.0
C1 C2 C3 119.78(17)
C1 C2 H2 120.1
C3 C2 H2 120.1
C4 C3 C2 119.99(17)
C4 C3 H3 120.0
C2 C3 H3 120.0
C14 C13 C12 120.44(18)
C14 C13 H13 119.8
C12 C13 H13 119.8
C13 C14 C15 119.68(18)
C13 C14 H14 120.2
C15 C14 H14 120.2
C8 C7 C5 114.05(15)
C8 C7 H7A 108.7
C5 C7 H7A 108.7
C8 C7 H7B 108.7
C5 C7 H7B 108.7
H7A C7 H7B 107.6
C3 C4 C5 121.93(18)
C3 C4 H4 119.0
C5 C4 H4 119.0
C7 C8 C9 110.39(15)
C7 C8 H8A 109.6
C9 C8 H8A 109.6
C7 C8 H8B 109.6
C9 C8 H8B 109.6
H8A C8 H8B 108.1
C14 C15 C16 120.39(19)
C14 C15 H15 119.8
C16 C15 H15 119.8

loop_
_geom_bond_atom_site_label_1
_geom_bond_atom_site_label_2
_geom_bond_distance
S1 O1 1.4277(12)
S1 O2 1.4341(12)
S1 N1 1.6397(13)
S1 C10 1.7863(18)
N1 C6 1.4397(18)
N1 C9 1.4794(19)
C11 C12 1.379(2)
C11 C16 1.390(2)
C11 C10 1.494(2)
C1 C2 1.376(2)
C1 C6 1.389(2)
C1 H1 0.9300
C6 C5 1.389(2)
C12 C13 1.376(3)
C12 H12 0.9300
C5 C4 1.394(3)
C5 C7 1.517(2)
C10 H10A 0.9700
C10 H10B 0.9700
C9 C8 1.508(3)
C9 H9A 0.9700
C9 H9B 0.9700
C16 C15 1.383(3)
C16 H16 0.9300
C2 C3 1.376(3)
C2 H2 0.9300
C3 C4 1.368(3)
C3 H3 0.9300
C13 C14 1.364(3)
C13 H13 0.9300
C14 C15 1.374(3)
C14 H14 0.9300
C7 C8 1.507(3)
C7 H7A 0.9700
C7 H7B 0.9700
C4 H4 0.9300
C8 H8A 0.9700
C8 H8B 0.9700
C15 H15 0.9300

loop_
_geom_hbond_atom_site_label_D
_geom_hbond_atom_site_label_H
_geom_hbond_atom_site_label_A
_geom_hbond_site_symmetry_A
_geom_hbond_distance_DH
_geom_hbond_distance_HA
_geom_hbond_distance_DA
_geom_hbond_angle_DHA
C14 H14 O1 4_676 0.93 2.69 3.573(2) 158
C10 H10A O2 2 0.97 2.68 3.575(2) 153
